data_4024731
loop_
_publ_author_name
'Olivier Corminboeuf'
'Larry E. Overman'
'Lewis D. Pennington'

_publ_section_title
;
A Unified Strategy for Enantioselective Total Synthesis of Cladiellin and
Briarellin Diterpenes: Total Synthesis of Briarellins E and F and the
Putative Structure of Alcyonin and Revision of Its Structure Assignment
;
_journal_name_full 'Journal of Organic Chemistry'
_journal_page_first 5458
_journal_page_last 5470
_journal_paper_doi 10.1021/jo9010156
_journal_volume 74
_journal_year 2009
_chemical_absolute_configuration syn
_chemical_formula_sum 'C10 H18 O2'
_chemical_formula_weight 170.24
_chemical_name_systematic
; 
 ? 
;
_space_group_IT_number 19
_symmetry_cell_setting orthorhombic
_symmetry_space_group_name_Hall 'P 2ac 2ab'
_symmetry_space_group_name_H-M 'P 21 21 21'
_atom_sites_solution_hydrogens difmap
_atom_sites_solution_primary direct
_atom_sites_solution_secondary difmap
_audit_creation_method SHELXTL
_cell_angle_alpha 90.00
_cell_angle_beta 90.00
_cell_angle_gamma 90.00
_cell_formula_units_Z 4
_cell_length_a 8.7131(10)
_cell_length_b 8.9587(11)
_cell_length_c 12.5043(15)
_cell_measurement_reflns_used 4256
_cell_measurement_temperature 173(2)
_cell_measurement_theta_max 27.85
_cell_measurement_theta_min 2.80
_cell_volume 976.1(2)
_computing_cell_refinement 'Bruker SMART/SAINT'
_computing_data_collection 'Bruker SMART'
_computing_data_reduction 'Bruker SHELXTL'
_computing_molecular_graphics 'Bruker SHELXTL'
_computing_publication_material 'Bruker SHELXTL'
_computing_structure_refinement 'Bruker SHELXTL'
_computing_structure_solution 'Bruker SHELXTL'
_diffrn_ambient_temperature 173(2)
_diffrn_measured_fraction_theta_full 0.999
_diffrn_measured_fraction_theta_max 0.999
_diffrn_measurement_device_type 'CCD area detector'
_diffrn_measurement_method 'omega scans'
_diffrn_radiation_monochromator graphite
_diffrn_radiation_source 'sealed tube'
_diffrn_radiation_type MoK\a
_diffrn_radiation_wavelength 0.71073
_diffrn_reflns_av_R_equivalents 0.0481
_diffrn_reflns_av_sigmaI/netI 0.0371
_diffrn_reflns_limit_h_max 10
_diffrn_reflns_limit_h_min -10
_diffrn_reflns_limit_k_max 11
_diffrn_reflns_limit_k_min -11
_diffrn_reflns_limit_l_max 15
_diffrn_reflns_limit_l_min -15
_diffrn_reflns_number 9128
_diffrn_reflns_theta_full 26.37
_diffrn_reflns_theta_max 26.37
_diffrn_reflns_theta_min 2.80
_diffrn_standards_decay_% '< 1.0'
_diffrn_standards_interval_count 'initial 50 frames recollected'
_diffrn_standards_number '50 frames'
_exptl_absorpt_coefficient_mu 0.078
_exptl_absorpt_correction_T_max 0.9845
_exptl_absorpt_correction_T_min 0.9761
_exptl_absorpt_correction_type multi-scan
_exptl_absorpt_process_details 'Bruker SADABS'
_exptl_crystal_colour colorless
_exptl_crystal_density_diffrn 1.159
_exptl_crystal_density_meas ?
_exptl_crystal_density_method 'not measured'
_exptl_crystal_description prism
_exptl_crystal_F_000 376
_exptl_crystal_size_max 0.31
_exptl_crystal_size_mid 0.25
_exptl_crystal_size_min 0.20
_refine_diff_density_max 0.431
_refine_diff_density_min -0.306
_refine_diff_density_rms 0.101
_refine_ls_extinction_method none
_refine_ls_goodness_of_fit_ref 1.101
_refine_ls_hydrogen_treatment refall
_refine_ls_matrix_type full
_refine_ls_number_parameters 181
_refine_ls_number_reflns 1986
_refine_ls_number_restraints 0
_refine_ls_restrained_S_all 1.101
_refine_ls_R_factor_all 0.0633
_refine_ls_R_factor_gt 0.0547
_refine_ls_shift/su_max 0.000
_refine_ls_shift/su_mean 0.000
_refine_ls_structure_factor_coef Fsqd
_refine_ls_weighting_details 'calc w=1/[\s^2^(Fo^2^)+(0.1168P)^2^+0.0000P] where P=(Fo^2^+2Fc^2^)/3'
_refine_ls_weighting_scheme calc
_refine_ls_wR_factor_gt 0.1469
_refine_ls_wR_factor_ref 0.1567
_reflns_number_gt 1758
_reflns_number_total 1986
_reflns_threshold_expression >2sigma(I)
_cod_data_source_file jo9010156_si_005.cif
_cod_data_source_block leo115
_cod_depositor_comments
;
The following automatic conversions were performed:
'_symmetry_cell_setting' value 'Orthorhombic' changed to 'orthorhombic'
according to '/home/saulius/struct/CIF-dictionaries/cif_core.dic'
dictionary named 'cif_core.dic' version 2.4.1 from 2010-06-29.

Automatic conversion script
Id: cif_fix_enum 1527 2010-12-29 10:47:43Z saulius 

The following automatic conversions were performed:

'_exptl_crystal_density_meas' value 'none' was changed to '?' - the
value is perceived as not measured.

Automatic conversion script
Id: cif_fix_values 3008 2015-01-20 13:52:24Z robertas 
;
_cod_original_sg_symbol_H-M P2(1)2(1)2(1)
_cod_database_code 4024731

loop_
_symmetry_equiv_pos_as_xyz
'x, y, z'
'-x+1/2, -y, z+1/2'
'-x, y+1/2, -z+1/2'
'x+1/2, -y+1/2, -z'

loop_
_atom_site_label
_atom_site_type_symbol
_atom_site_fract_x
_atom_site_fract_y
_atom_site_fract_z
_atom_site_U_iso_or_equiv
_atom_site_adp_type
_atom_site_occupancy
_atom_site_symmetry_multiplicity
_atom_site_calc_flag
_atom_site_refinement_flags
_atom_site_disorder_assembly
_atom_site_disorder_group
C1 C 0.8516(2) 1.0068(2) 1.08351(17) 0.0233(5) Uani 1 1 d . . .
C2 C 0.7331(3) 1.0153(3) 1.17226(17) 0.0258(5) Uani 1 1 d . . .
C3 C 0.6927(3) 1.1459(3) 1.21329(18) 0.0276(5) Uani 1 1 d . . .
C4 C 0.7507(3) 1.2956(3) 1.17810(19) 0.0278(5) Uani 1 1 d . . .
C5 C 0.8870(2) 1.2839(3) 1.09987(17) 0.0231(5) Uani 1 1 d . . .
C6 C 0.8628(2) 1.1536(3) 1.02350(18) 0.0238(5) Uani 1 1 d . . .
C7 C 0.6739(3) 0.8695(3) 1.2142(2) 0.0361(6) Uani 1 1 d . . .
C8 C 0.9220(2) 1.4305(2) 1.03977(19) 0.0248(5) Uani 1 1 d . . .
C9 C 0.9704(3) 1.5523(3) 1.11837(19) 0.0297(6) Uani 1 1 d . . .
C10 C 0.7929(3) 1.4851(3) 0.9668(2) 0.0349(6) Uani 1 1 d . . .
O1 O 0.81697(19) 0.88978(19) 1.00859(13) 0.0274(4) Uani 1 1 d . . .
O2 O 1.0274(2) 1.68303(19) 1.06679(16) 0.0331(5) Uani 1 1 d . . .
H1 H 0.860(5) 0.817(4) 1.024(3) 0.053(10) Uiso 1 1 d . . .
H2 H 1.104(6) 1.661(4) 1.047(3) 0.059(11) Uiso 1 1 d . . .
H1A H 0.958(3) 0.982(3) 1.1156(17) 0.014(5) Uiso 1 1 d . . .
H3A H 0.612(5) 1.149(4) 1.276(2) 0.051(9) Uiso 1 1 d . . .
H4A H 0.774(3) 1.353(3) 1.246(2) 0.026(7) Uiso 1 1 d . . .
H4B H 0.664(4) 1.357(4) 1.142(3) 0.049(9) Uiso 1 1 d . . .
H5A H 0.984(4) 1.258(3) 1.144(2) 0.029(7) Uiso 1 1 d . . .
H6A H 0.764(4) 1.165(3) 0.978(2) 0.040(8) Uiso 1 1 d . . .
H6B H 0.950(3) 1.148(3) 0.970(2) 0.033(7) Uiso 1 1 d . . .
H7A H 0.618(5) 0.889(4) 1.273(2) 0.041(8) Uiso 1 1 d . . .
H7B H 0.757(6) 0.797(4) 1.237(3) 0.067(11) Uiso 1 1 d . . .
H7C H 0.632(4) 0.804(4) 1.156(3) 0.046(9) Uiso 1 1 d . . .
H8A H 1.010(3) 1.412(3) 0.9913(19) 0.026(6) Uiso 1 1 d . . .
H9A H 0.884(4) 1.580(3) 1.166(3) 0.048(9) Uiso 1 1 d . . .
H9B H 1.036(4) 1.506(3) 1.171(2) 0.045(8) Uiso 1 1 d . . .
H10A H 0.815(3) 1.575(3) 0.923(2) 0.030(7) Uiso 1 1 d . . .
H10B H 0.774(4) 1.409(4) 0.916(3) 0.057(10) Uiso 1 1 d . . .
H10C H 0.704(5) 1.522(4) 1.009(3) 0.066(11) Uiso 1 1 d . . .

loop_
_atom_site_aniso_label
_atom_site_aniso_U_11
_atom_site_aniso_U_22
_atom_site_aniso_U_33
_atom_site_aniso_U_23
_atom_site_aniso_U_13
_atom_site_aniso_U_12
C1 0.0117(9) 0.0299(11) 0.0283(10) -0.0010(9) -0.0003(8) 0.0008(8)
C2 0.0152(11) 0.0371(12) 0.0250(10) 0.0032(9) 0.0007(8) -0.0020(9)
C3 0.0156(10) 0.0414(13) 0.0257(10) 0.0018(10) 0.0026(9) 0.0020(9)
C4 0.0210(11) 0.0342(12) 0.0284(11) -0.0023(10) 0.0044(9) 0.0051(10)
C5 0.0129(10) 0.0313(11) 0.0251(10) -0.0002(9) -0.0014(8) 0.0018(8)
C6 0.0134(10) 0.0321(12) 0.0259(11) -0.0013(9) 0.0025(8) 0.0018(8)
C7 0.0347(14) 0.0397(14) 0.0340(13) 0.0057(11) 0.0068(12) -0.0022(11)
C8 0.0135(10) 0.0301(12) 0.0307(11) 0.0005(9) 0.0014(9) 0.0010(8)
C9 0.0253(12) 0.0281(12) 0.0356(13) -0.0008(10) -0.0022(10) -0.0002(9)
C10 0.0296(13) 0.0336(13) 0.0414(13) 0.0075(11) -0.0137(11) -0.0032(10)
O1 0.0213(9) 0.0265(9) 0.0345(9) -0.0022(7) -0.0011(6) 0.0012(6)
O2 0.0157(9) 0.0289(9) 0.0549(11) -0.0011(7) 0.0002(8) 0.0012(7)

loop_
_atom_type_symbol
_atom_type_description
_atom_type_scat_dispersion_real
_atom_type_scat_dispersion_imag
_atom_type_scat_source
C C 0.0033 0.0016 'International Tables Vol C Tables 4.2.6.8 and 6.1.1.4'
H H 0.0000 0.0000 'International Tables Vol C Tables 4.2.6.8 and 6.1.1.4'
O O 0.0106 0.0060 'International Tables Vol C Tables 4.2.6.8 and 6.1.1.4'

loop_
_geom_angle_atom_site_label_1
_geom_angle_atom_site_label_2
_geom_angle_atom_site_label_3
_geom_angle
_geom_angle_site_symmetry_1
_geom_angle_site_symmetry_3
_geom_angle_publ_flag
O1 C1 C6 108.85(17) . . ?
O1 C1 C2 111.70(17) . . ?
C6 C1 C2 111.20(17) . . ?
C3 C2 C7 122.9(2) . . ?
C3 C2 C1 120.5(2) . . ?
C7 C2 C1 116.5(2) . . ?
C2 C3 C4 125.9(2) . . ?
C3 C4 C5 112.67(18) . . ?
C6 C5 C4 110.05(18) . . ?
C6 C5 C8 111.99(17) . . ?
C4 C5 C8 113.78(18) . . ?
C1 C6 C5 111.30(17) . . ?
C9 C8 C10 111.1(2) . . ?
C9 C8 C5 110.41(19) . . ?
C10 C8 C5 114.69(19) . . ?
O2 C9 C8 113.05(19) . . ?

loop_
_geom_bond_atom_site_label_1
_geom_bond_atom_site_label_2
_geom_bond_distance
_geom_bond_site_symmetry_2
_geom_bond_publ_flag
C1 O1 1.438(3) . ?
C1 C6 1.517(3) . ?
C1 C2 1.518(3) . ?
C2 C3 1.325(3) . ?
C2 C7 1.499(3) . ?
C3 C4 1.499(3) . ?
C4 C5 1.542(3) . ?
C5 C6 1.523(3) . ?
C5 C8 1.544(3) . ?
C8 C9 1.528(3) . ?
C8 C10 1.528(3) . ?
C9 O2 1.426(3) . ?

loop_
_geom_torsion_atom_site_label_1
_geom_torsion_atom_site_label_2
_geom_torsion_atom_site_label_3
_geom_torsion_atom_site_label_4
_geom_torsion
_geom_torsion_site_symmetry_1
_geom_torsion_site_symmetry_2
_geom_torsion_site_symmetry_3
_geom_torsion_site_symmetry_4
_geom_torsion_publ_flag
O1 C1 C2 C3 -144.6(2) . . . . ?
C6 C1 C2 C3 -22.8(3) . . . . ?
O1 C1 C2 C7 39.2(3) . . . . ?
C6 C1 C2 C7 161.0(2) . . . . ?
C7 C2 C3 C4 177.9(2) . . . . ?
C1 C2 C3 C4 1.9(4) . . . . ?
C2 C3 C4 C5 -10.0(3) . . . . ?
C3 C4 C5 C6 38.3(3) . . . . ?
C3 C4 C5 C8 164.88(19) . . . . ?
O1 C1 C6 C5 175.55(17) . . . . ?
C2 C1 C6 C5 52.1(2) . . . . ?
C4 C5 C6 C1 -60.6(2) . . . . ?
C8 C5 C6 C1 171.73(17) . . . . ?
C6 C5 C8 C9 -171.01(18) . . . . ?
C4 C5 C8 C9 63.4(2) . . . . ?
C6 C5 C8 C10 62.6(3) . . . . ?
C4 C5 C8 C10 -63.0(3) . . . . ?
C10 C8 C9 O2 -60.9(3) . . . . ?
C5 C8 C9 O2 170.70(18) . . . . ?

loop_
_cod_related_entry_id
_cod_related_entry_database
_cod_related_entry_code
1 ChemSpider 30659012
